data_4111681
loop_
_publ_author_name
'Tarek Sammakia'
'Deidre M. Johns'
'Ganghyeok Kim'
'Martin A. Berliner'

_publ_section_title
;
 Remote Asymmetric Induction in an Intramolecular Ionic Diels-Alder
 Reaction: Application to the Total Synthesis of (+)-Dihydrocompactin
;
_journal_name_full 'Journal of the American Chemical Society'
_journal_page_first 6504
_journal_page_last 6505
_journal_paper_doi 10.1021/ja043506g
_journal_volume 127
_journal_year 2005
_chemical_formula_sum 'C16 H26 O3'
_chemical_formula_weight 266.37
_chemical_name_systematic
; 
 ? 
;
_space_group_IT_number 4
_symmetry_cell_setting monoclinic
_symmetry_space_group_name_Hall 'P 2yb'
_symmetry_space_group_name_H-M 'P 1 21 1'
_atom_sites_solution_hydrogens geom
_atom_sites_solution_primary direct
_atom_sites_solution_secondary difmap
_audit_creation_method SHELXL-97
_cell_angle_alpha 90.00
_cell_angle_beta 96.83(4)
_cell_angle_gamma 90.00
_cell_formula_units_Z 2
_cell_length_a 5.521(3)
_cell_length_b 7.874(4)
_cell_length_c 18.048(8)
_cell_measurement_reflns_used 1607
_cell_measurement_temperature 143(2)
_cell_measurement_theta_max 29.885
_cell_measurement_theta_min 2.826
_cell_volume 779.0(7)
_computing_cell_refinement 'Bruker SMART'
_computing_data_collection 'Bruker SMART'
_computing_data_reduction 'Bruker SHELXTL'
_computing_molecular_graphics 'Bruker SHELXTL'
_computing_publication_material 'Bruker SHELXTL'
_computing_structure_refinement 'SHELXL-97 (Sheldrick, 1997)'
_computing_structure_solution 'SHELXS-97 (Sheldrick, 1990)'
_diffrn_ambient_temperature 143(2)
_diffrn_measured_fraction_theta_full 1.000
_diffrn_measured_fraction_theta_max 1.000
_diffrn_measurement_device_type ' Siemens SMART CCD area detector'
_diffrn_measurement_method '\w scans'
_diffrn_radiation_monochromator graphite
_diffrn_radiation_source 'sealed tube'
_diffrn_radiation_type MoK\a
_diffrn_radiation_wavelength 0.71073
_diffrn_reflns_av_R_equivalents 0.0576
_diffrn_reflns_av_sigmaI/netI 0.0577
_diffrn_reflns_limit_h_max 7
_diffrn_reflns_limit_h_min -7
_diffrn_reflns_limit_k_max 8
_diffrn_reflns_limit_k_min -10
_diffrn_reflns_limit_l_max 23
_diffrn_reflns_limit_l_min 0
_diffrn_reflns_number 7622
_diffrn_reflns_theta_full 27.10
_diffrn_reflns_theta_max 27.10
_diffrn_reflns_theta_min 1.14
_diffrn_standards_decay_% 0(1)
_exptl_absorpt_coefficient_mu 0.076
_exptl_absorpt_correction_T_max 0.9886
_exptl_absorpt_correction_T_min 0.9730
_exptl_absorpt_correction_type none
_exptl_crystal_colour colorless
_exptl_crystal_density_diffrn 1.136
_exptl_crystal_description parallelepiped
_exptl_crystal_F_000 292
_exptl_crystal_size_max 0.36
_exptl_crystal_size_mid 0.23
_exptl_crystal_size_min 0.15
_refine_diff_density_max 0.225
_refine_diff_density_min -0.282
_refine_diff_density_rms 0.045
_refine_ls_abs_structure_details 'Flack H D (1983), Acta Cryst. A39, 876-881'
_refine_ls_abs_structure_Flack -4.1(18)
_refine_ls_extinction_method none
_refine_ls_goodness_of_fit_ref 0.980
_refine_ls_hydrogen_treatment constr
_refine_ls_matrix_type full
_refine_ls_number_parameters 172
_refine_ls_number_reflns 2760
_refine_ls_number_restraints 1
_refine_ls_restrained_S_all 0.980
_refine_ls_R_factor_all 0.0882
_refine_ls_R_factor_gt 0.0512
_refine_ls_shift/su_max 0.000
_refine_ls_shift/su_mean 0.000
_refine_ls_structure_factor_coef Fsqd
_refine_ls_weighting_details 'calc w=1/[\s^2^(Fo^2^)+(0.0727P)^2^+0.0000P] where P=(Fo^2^+2Fc^2^)/3'
_refine_ls_weighting_scheme calc
_refine_ls_wR_factor_gt 0.1153
_refine_ls_wR_factor_ref 0.1304
_reflns_number_gt 1842
_reflns_number_total 2760
_reflns_threshold_expression >2sigma(I)
_cod_data_source_file ja043506gsi20041112_114411.cif
_cod_data_source_block bc426
_cod_database_code 4111681

loop_
_symmetry_equiv_pos_as_xyz
'x, y, z'
'-x, y+1/2, -z'

loop_
_atom_site_label
_atom_site_type_symbol
_atom_site_fract_x
_atom_site_fract_y
_atom_site_fract_z
_atom_site_U_iso_or_equiv
_atom_site_adp_type
_atom_site_occupancy
_atom_site_symmetry_multiplicity
_atom_site_calc_flag
_atom_site_refinement_flags
O1 O -0.0691(4) 0.9207(3) 0.11205(11) 0.0369(5) Uani 1 1 d .
O2 O -0.1314(3) 0.9330(3) 0.43482(9) 0.0293(5) Uani 1 1 d .
H2A H -0.1877 0.8469 0.4542 0.035 Uiso 1 1 calc R
O3 O -0.7907(3) 1.1644(3) 0.48080(11) 0.0383(5) Uani 1 1 d .
H3A H -0.8735 1.0821 0.4622 0.046 Uiso 1 1 calc R
C1 C 0.0979(5) 0.6686(4) 0.17339(14) 0.0254(6) Uani 1 1 d .
H1A H 0.2595 0.6606 0.2047 0.030 Uiso 1 1 calc R
C2 C 0.1018(5) 0.8222(4) 0.12285(15) 0.0286(7) Uani 1 1 d .
C3 C 0.3202(6) 0.8314(4) 0.08096(17) 0.0340(8) Uani 1 1 d .
H3B H 0.4703 0.8415 0.1166 0.041 Uiso 1 1 calc R
H3C H 0.3082 0.9329 0.0484 0.041 Uiso 1 1 calc R
C4 C 0.3337(6) 0.6707(5) 0.03336(16) 0.0404(8) Uani 1 1 d .
H4A H 0.2050 0.6760 -0.0097 0.048 Uiso 1 1 calc R
H4B H 0.4935 0.6675 0.0137 0.048 Uiso 1 1 calc R
C5 C 0.3021(6) 0.5081(5) 0.07697(16) 0.0366(8) Uani 1 1 d .
H5A H 0.4483 0.4898 0.1135 0.044 Uiso 1 1 calc R
H5B H 0.2869 0.4104 0.0422 0.044 Uiso 1 1 calc R
C6 C 0.0748(5) 0.5172(4) 0.11833(15) 0.0287(7) Uani 1 1 d .
H6A H -0.0681 0.5406 0.0803 0.034 Uiso 1 1 calc R
C7 C 0.0235(6) 0.3548(4) 0.15685(17) 0.0371(8) Uani 1 1 d .
H7A H 0.0466 0.2503 0.1323 0.045 Uiso 1 1 calc R
C8 C -0.0531(6) 0.3510(5) 0.22398(18) 0.0407(8) Uani 1 1 d .
H8A H -0.0825 0.2423 0.2439 0.049 Uiso 1 1 calc R
C9 C -0.0971(6) 0.5007(4) 0.27071(16) 0.0334(7) Uani 1 1 d .
H9A H -0.2630 0.4862 0.2868 0.040 Uiso 1 1 calc R
C10 C -0.1022(5) 0.6679(4) 0.22514(14) 0.0257(6) Uani 1 1 d .
H10A H -0.2619 0.6712 0.1926 0.031 Uiso 1 1 calc R
C11 C 0.0867(6) 0.4975(5) 0.34189(17) 0.0463(9) Uani 1 1 d .
H11A H 0.0771 0.3877 0.3670 0.056 Uiso 1 1 calc R
H11B H 0.0479 0.5887 0.3755 0.056 Uiso 1 1 calc R
H11C H 0.2521 0.5140 0.3285 0.056 Uiso 1 1 calc R
C12 C -0.0914(5) 0.8270(4) 0.27532(16) 0.0298(7) Uani 1 1 d .
H12A H 0.0510 0.8176 0.3140 0.036 Uiso 1 1 calc R
H12B H -0.0670 0.9284 0.2446 0.036 Uiso 1 1 calc R
C13 C -0.3224(5) 0.8519(4) 0.31364(16) 0.0321(7) Uani 1 1 d .
H13A H -0.4594 0.8804 0.2752 0.039 Uiso 1 1 calc R
H13B H -0.3624 0.7431 0.3368 0.039 Uiso 1 1 calc R
C14 C -0.3018(5) 0.9900(4) 0.37328(15) 0.0270(7) Uani 1 1 d .
H14A H -0.2392 1.0966 0.3522 0.032 Uiso 1 1 calc R
C15 C -0.5487(5) 1.0240(4) 0.39858(15) 0.0289(7) Uani 1 1 d .
H15A H -0.6133 0.9159 0.4162 0.035 Uiso 1 1 calc R
H15B H -0.6613 1.0622 0.3550 0.035 Uiso 1 1 calc R
C16 C -0.5496(5) 1.1548(5) 0.45986(15) 0.0315(7) Uani 1 1 d .
H16A H -0.4330 1.1217 0.5034 0.038 Uiso 1 1 calc R
H16B H -0.5000 1.2669 0.4419 0.038 Uiso 1 1 calc R

loop_
_atom_site_aniso_label
_atom_site_aniso_U_11
_atom_site_aniso_U_22
_atom_site_aniso_U_33
_atom_site_aniso_U_23
_atom_site_aniso_U_13
_atom_site_aniso_U_12
O1 0.0350(11) 0.0337(13) 0.0423(11) 0.0072(11) 0.0058(9) 0.0046(12)
O2 0.0279(10) 0.0289(12) 0.0306(10) 0.0083(9) 0.0023(8) -0.0011(10)
O3 0.0295(11) 0.0395(13) 0.0472(12) -0.0189(12) 0.0104(9) -0.0093(12)
C1 0.0277(14) 0.0248(15) 0.0230(12) -0.0025(14) 0.0003(10) -0.0014(15)
C2 0.0279(16) 0.0283(19) 0.0294(16) 0.0010(13) 0.0024(13) -0.0026(14)
C3 0.0382(17) 0.033(2) 0.0324(16) 0.0054(14) 0.0087(14) 0.0000(16)
C4 0.0446(18) 0.045(2) 0.0341(15) -0.0030(18) 0.0143(13) -0.003(2)
C5 0.0371(18) 0.038(2) 0.0357(16) -0.0081(15) 0.0079(14) 0.0008(16)
C6 0.0313(16) 0.0257(18) 0.0291(15) -0.0068(14) 0.0037(12) -0.0021(14)
C7 0.0468(19) 0.0229(18) 0.0423(18) -0.0039(15) 0.0074(15) -0.0018(16)
C8 0.054(2) 0.0229(17) 0.0465(19) 0.0031(16) 0.0117(16) -0.0010(17)
C9 0.0375(18) 0.0303(19) 0.0337(15) 0.0037(15) 0.0094(13) -0.0009(16)
C10 0.0258(14) 0.0230(15) 0.0283(13) -0.0003(14) 0.0036(11) 0.0013(15)
C11 0.059(2) 0.044(2) 0.0362(17) 0.0101(16) 0.0056(16) 0.0037(18)
C12 0.0316(16) 0.0270(18) 0.0318(15) -0.0019(14) 0.0081(12) -0.0015(15)
C13 0.0304(16) 0.0322(18) 0.0343(15) -0.0049(14) 0.0066(12) 0.0000(15)
C14 0.0272(15) 0.0303(18) 0.0232(13) 0.0011(12) 0.0012(11) 0.0014(13)
C15 0.0286(15) 0.0293(18) 0.0287(14) -0.0025(13) 0.0028(12) 0.0009(14)
C16 0.0264(14) 0.0344(18) 0.0344(14) -0.0095(16) 0.0057(12) -0.0030(16)

loop_
_atom_type_symbol
_atom_type_description
_atom_type_scat_dispersion_real
_atom_type_scat_dispersion_imag
_atom_type_scat_source
C C 0.0033 0.0016 'International Tables Vol C Tables 4.2.6.8 and 6.1.1.4'
H H 0.0000 0.0000 'International Tables Vol C Tables 4.2.6.8 and 6.1.1.4'
O O 0.0106 0.0060 'International Tables Vol C Tables 4.2.6.8 and 6.1.1.4'

loop_
_geom_angle_atom_site_label_1
_geom_angle_atom_site_label_2
_geom_angle_atom_site_label_3
_geom_angle
C2 C1 C10 115.7(3)
C2 C1 C6 103.5(2)
C10 C1 C6 112.3(2)
O1 C2 C3 122.8(3)
O1 C2 C1 122.5(3)
C3 C2 C1 114.3(3)
C2 C3 C4 109.7(3)
C5 C4 C3 112.8(2)
C4 C5 C6 111.2(3)
C7 C6 C5 113.3(3)
C7 C6 C1 111.4(2)
C5 C6 C1 109.8(2)
C8 C7 C6 122.6(3)
C7 C8 C9 126.2(3)
C8 C9 C11 108.9(3)
C8 C9 C10 111.5(2)
C11 C9 C10 115.2(3)
C1 C10 C12 112.1(2)
C1 C10 C9 111.0(3)
C12 C10 C9 112.4(2)
C13 C12 C10 113.1(2)
C14 C13 C12 114.4(2)
O2 C14 C15 110.6(2)
O2 C14 C13 108.0(2)
C15 C14 C13 110.2(2)
C14 C15 C16 115.0(2)
O3 C16 C15 108.3(2)

loop_
_geom_bond_atom_site_label_1
_geom_bond_atom_site_label_2
_geom_bond_distance
O1 C2 1.219(4)
O2 C14 1.439(3)
O3 C16 1.428(3)
C1 C2 1.517(4)
C1 C10 1.529(4)
C1 C6 1.547(4)
C2 C3 1.499(4)
C3 C4 1.536(5)
C4 C5 1.523(5)
C5 C6 1.536(4)
C6 C7 1.499(4)
C7 C8 1.330(4)
C8 C9 1.486(5)
C9 C11 1.540(4)
C9 C10 1.551(4)
C10 C12 1.543(4)
C12 C13 1.534(4)
C13 C14 1.525(4)
C14 C15 1.512(4)
C15 C16 1.512(4)

loop_
_geom_hbond_atom_site_label_D
_geom_hbond_atom_site_label_H
_geom_hbond_atom_site_label_A
_geom_hbond_distance_DH
_geom_hbond_distance_HA
_geom_hbond_distance_DA
_geom_hbond_angle_DHA
_geom_hbond_site_symmetry_A
O2 H2A O3 0.84 1.87 2.671(3) 159.7 2_446
O3 H3A O2 0.84 1.87 2.679(3) 162.4 1_455

loop_
_geom_torsion_atom_site_label_1
_geom_torsion_atom_site_label_2
_geom_torsion_atom_site_label_3
_geom_torsion_atom_site_label_4
_geom_torsion
C10 C1 C2 O1 -14.9(4)
C6 C1 C2 O1 108.4(3)
C10 C1 C2 C3 171.7(2)
C6 C1 C2 C3 -65.1(3)
O1 C2 C3 C4 -115.4(3)
C1 C2 C3 C4 58.0(3)
C2 C3 C4 C5 -48.0(3)
C3 C4 C5 C6 50.5(3)
C4 C5 C6 C7 175.1(2)
C4 C5 C6 C1 -59.6(3)
C2 C1 C6 C7 -169.9(2)
C10 C1 C6 C7 -44.4(3)
C2 C1 C6 C5 63.7(3)
C10 C1 C6 C5 -170.8(2)
C5 C6 C7 C8 140.3(3)
C1 C6 C7 C8 15.9(4)
C6 C7 C8 C9 -0.6(5)
C7 C8 C9 C11 -114.7(4)
C7 C8 C9 C10 13.4(5)
C2 C1 C10 C12 -56.6(3)
C6 C1 C10 C12 -175.2(2)
C2 C1 C10 C9 176.8(2)
C6 C1 C10 C9 58.3(3)
C8 C9 C10 C1 -41.2(3)
C11 C9 C10 C1 83.6(3)
C8 C9 C10 C12 -167.6(3)
C11 C9 C10 C12 -42.8(3)
C1 C10 C12 C13 166.1(2)
C9 C10 C12 C13 -68.1(3)
C10 C12 C13 C14 170.4(2)
C12 C13 C14 O2 -68.2(3)
C12 C13 C14 C15 170.9(3)
O2 C14 C15 C16 58.6(3)
C13 C14 C15 C16 178.0(3)
C14 C15 C16 O3 -176.3(2)
